data_8104641
loop_
_publ_author_name
'Shi, Bei-Chen'
'Chen, Hao-Dong'
'Zhu, Xian-Dui'
'Zhang, Meng-Meng'
'Zhang, Zhi-Fei'

_publ_section_title
;
 Crystal structure of
 6-oxo-4-phenyl-1-propyl-1,6-dihydropyridine-3-carbonitrile, C15H14N2O
;
_journal_issue 5
_journal_name_full 'Zeitschrift f\"ur Kristallographie - New Crystal Structures'
_journal_page_first 977
_journal_page_last 978
_journal_paper_doi 10.1515/ncrs-2021-0178
_journal_volume 236
_journal_year 2021
_chemical_formula_sum 'C15 H14 N2 O'
_chemical_formula_weight 238.28
_space_group_crystal_system orthorhombic
_space_group_IT_number 19
_space_group_name_Hall 'P 2ac 2ab'
_space_group_name_H-M_alt 'P 21 21 21'
_atom_sites_solution_hydrogens geom
_cell_angle_alpha 90
_cell_angle_beta 90
_cell_angle_gamma 90
_cell_formula_units_Z 4
_cell_length_a 7.6510(15)
_cell_length_b 11.465(2)
_cell_length_c 14.526(3)
_cell_measurement_reflns_used 2077
_cell_measurement_temperature 296(2)
_cell_measurement_theta_max 26.34
_cell_measurement_theta_min 2.26
_cell_volume 1274.2(4)
_computing_structure_refinement 'SHELXL-2016/6 (Sheldrick, 2016)'
_computing_structure_solution 'SHELXT 2014/5 (Sheldrick, 2014)'
_diffrn_ambient_temperature 296(2)
_diffrn_measured_fraction_theta_full 0.998
_diffrn_measured_fraction_theta_max 0.998
_diffrn_measurement_device_type 'Bruker APEX-II CCD'
_diffrn_measurement_method '\f and \w scans'
_diffrn_radiation_type MoK\a
_diffrn_radiation_wavelength 0.71073
_diffrn_reflns_av_R_equivalents 0.0258
_diffrn_reflns_av_unetI/netI 0.0303
_diffrn_reflns_Laue_measured_fraction_full 0.998
_diffrn_reflns_Laue_measured_fraction_max 0.998
_diffrn_reflns_limit_h_max 9
_diffrn_reflns_limit_h_min -9
_diffrn_reflns_limit_k_max 14
_diffrn_reflns_limit_k_min -14
_diffrn_reflns_limit_l_max 15
_diffrn_reflns_limit_l_min -18
_diffrn_reflns_number 7932
_diffrn_reflns_point_group_measured_fraction_full 0.999
_diffrn_reflns_point_group_measured_fraction_max 0.998
_diffrn_reflns_theta_full 25.242
_diffrn_reflns_theta_max 27.493
_diffrn_reflns_theta_min 2.263
_exptl_absorpt_coefficient_mu 0.079
_exptl_crystal_colour colourless
_exptl_crystal_density_diffrn 1.242
_exptl_crystal_description block
_exptl_crystal_F_000 504
_exptl_crystal_size_max 0.160
_exptl_crystal_size_mid 0.150
_exptl_crystal_size_min 0.140
_refine_diff_density_max 0.128
_refine_diff_density_min -0.241
_refine_diff_density_rms 0.052
_refine_ls_abs_structure_details
;
 Flack x determined using 747 quotients [(I+)-(I-)]/[(I+)+(I-)]
 (Parsons, Flack and Wagner, Acta Cryst. B69 (2013) 249-259).
;
_refine_ls_abs_structure_Flack 0.4(8)
_refine_ls_extinction_coef .
_refine_ls_extinction_method none
_refine_ls_goodness_of_fit_ref 1.006
_refine_ls_hydrogen_treatment constr
_refine_ls_matrix_type full
_refine_ls_number_parameters 164
_refine_ls_number_reflns 2913
_refine_ls_number_restraints 0
_refine_ls_restrained_S_all 1.006
_refine_ls_R_factor_all 0.0589
_refine_ls_R_factor_gt 0.0422
_refine_ls_shift/su_max 0.000
_refine_ls_shift/su_mean 0.000
_refine_ls_structure_factor_coef Fsqd
_refine_ls_weighting_details 'w=1/[\s^2^(Fo^2^)+(0.0700P)^2^] where P=(Fo^2^+2Fc^2^)/3'
_refine_ls_weighting_scheme calc
_refine_ls_wR_factor_gt 0.1078
_refine_ls_wR_factor_ref 0.1199
_reflns_Friedel_coverage 0.730
_reflns_Friedel_fraction_full 1.000
_reflns_Friedel_fraction_max 0.999
_reflns_number_gt 2190
_reflns_number_total 2913
_reflns_threshold_expression 'I > 2\s(I)'
_cod_data_source_file suppl_j_ncrs-2021-0178_suppl.cif
_cod_data_source_block 0508_0m
_cod_database_code 8104641
_shelx_space_group_comment
;
The symmetry employed for this shelxl refinement is uniquely defined
by the following loop, which should always be used as a source of
symmetry information in preference to the above space-group names.
They are only intended as comments.
;
_shelx_estimated_absorpt_t_min 0.987
_shelx_estimated_absorpt_t_max 0.989

loop_
_space_group_symop_operation_xyz
'x, y, z'
'x+1/2, -y+1/2, -z'
'-x, y+1/2, -z+1/2'
'-x+1/2, -y, z+1/2'

loop_
_atom_site_label
_atom_site_type_symbol
_atom_site_fract_x
_atom_site_fract_y
_atom_site_fract_z
_atom_site_U_iso_or_equiv
_atom_site_adp_type
_atom_site_occupancy
_atom_site_site_symmetry_order
_atom_site_calc_flag
_atom_site_refinement_flags_posn
_atom_site_refinement_flags_adp
_atom_site_refinement_flags_occupancy
_atom_site_disorder_assembly
_atom_site_disorder_group
O1 O 0.5328(2) 0.03920(14) 0.72631(12) 0.0731(6) Uani 1 1 d . . . . .
N1 N 0.8166(4) 0.53693(16) 0.55454(15) 0.0761(7) Uani 1 1 d . . . . .
N2 N 0.6112(3) 0.23019(15) 0.74202(12) 0.0508(5) Uani 1 1 d . . . . .
C1 C 0.6991(5) 0.1592(2) 0.99415(17) 0.0770(9) Uani 1 1 d . . . . .
H1A H 0.596747 0.111461 1.000570 0.116 Uiso 1 1 calc R U . . .
H1B H 0.678928 0.233586 1.022546 0.116 Uiso 1 1 calc R U . . .
H1C H 0.796400 0.121557 1.023485 0.116 Uiso 1 1 calc R U . . .
C2 C 0.7389(4) 0.1764(2) 0.89317(17) 0.0670(7) Uani 1 1 d . . . . .
H2A H 0.836164 0.230122 0.886765 0.080 Uiso 1 1 calc R U . . .
H2B H 0.773356 0.102437 0.866317 0.080 Uiso 1 1 calc R U . . .
C3 C 0.5840(4) 0.2235(2) 0.84213(16) 0.0620(6) Uani 1 1 d . . . . .
H3A H 0.483755 0.174064 0.854393 0.074 Uiso 1 1 calc R U . . .
H3B H 0.557360 0.300860 0.865236 0.074 Uiso 1 1 calc R U . . .
C4 C 0.6678(3) 0.33020(17) 0.70368(15) 0.0488(5) Uani 1 1 d . . . . .
H4 H 0.695887 0.392537 0.741889 0.059 Uiso 1 1 calc R U . . .
C5 C 0.6855(3) 0.34342(15) 0.61102(14) 0.0437(5) Uani 1 1 d . . . . .
C6 C 0.6392(3) 0.24922(15) 0.55116(14) 0.0425(5) Uani 1 1 d . . . . .
C7 C 0.5879(3) 0.14803(17) 0.59118(15) 0.0492(5) Uani 1 1 d . . . . .
H7 H 0.559152 0.085770 0.553021 0.059 Uiso 1 1 calc R U . . .
C8 C 0.5753(3) 0.13122(18) 0.68832(16) 0.0525(6) Uani 1 1 d . . . . .
C9 C 0.6405(3) 0.26189(16) 0.44897(14) 0.0445(5) Uani 1 1 d . . . . .
C10 C 0.5738(3) 0.36080(19) 0.40643(16) 0.0553(6) Uani 1 1 d . . . . .
H10 H 0.530372 0.421625 0.442065 0.066 Uiso 1 1 calc R U . . .
C11 C 0.5716(4) 0.3695(2) 0.31170(17) 0.0653(7) Uani 1 1 d . . . . .
H11 H 0.526928 0.436267 0.283916 0.078 Uiso 1 1 calc R U . . .
C12 C 0.6349(3) 0.2804(2) 0.25832(17) 0.0670(7) Uani 1 1 d . . . . .
H12 H 0.633688 0.286898 0.194502 0.080 Uiso 1 1 calc R U . . .
C13 C 0.7000(4) 0.1818(2) 0.29921(17) 0.0647(7) Uani 1 1 d . . . . .
H13 H 0.742637 0.121248 0.263025 0.078 Uiso 1 1 calc R U . . .
C14 C 0.7024(3) 0.17214(18) 0.39374(16) 0.0526(6) Uani 1 1 d . . . . .
H14 H 0.745959 0.104664 0.420871 0.063 Uiso 1 1 calc R U . . .
C15 C 0.7571(3) 0.45155(17) 0.57868(15) 0.0526(6) Uani 1 1 d . . . . .

loop_
_atom_site_aniso_label
_atom_site_aniso_U_11
_atom_site_aniso_U_22
_atom_site_aniso_U_33
_atom_site_aniso_U_23
_atom_site_aniso_U_13
_atom_site_aniso_U_12
O1 0.0774(13) 0.0554(9) 0.0866(12) 0.0234(9) -0.0014(9) -0.0151(9)
N1 0.0969(18) 0.0437(10) 0.0878(15) -0.0028(10) 0.0145(13) -0.0136(12)
N2 0.0461(11) 0.0506(10) 0.0558(11) 0.0052(8) 0.0048(9) 0.0043(8)
C1 0.107(2) 0.0674(16) 0.0570(14) -0.0010(12) -0.0067(16) -0.0051(17)
C2 0.0671(17) 0.0671(14) 0.0669(15) 0.0017(12) -0.0010(14) 0.0028(14)
C3 0.0590(15) 0.0659(14) 0.0611(14) 0.0079(11) 0.0134(13) 0.0057(12)
C4 0.0462(12) 0.0390(10) 0.0613(13) -0.0027(9) 0.0044(10) 0.0040(9)
C5 0.0423(11) 0.0352(9) 0.0534(12) 0.0005(8) 0.0060(10) 0.0027(9)
C6 0.0338(11) 0.0362(9) 0.0574(13) 0.0007(9) 0.0003(9) 0.0038(8)
C7 0.0449(12) 0.0388(10) 0.0640(13) -0.0001(9) -0.0032(11) 0.0005(9)
C8 0.0434(13) 0.0446(11) 0.0695(15) 0.0097(10) 0.0017(11) 0.0004(9)
C9 0.0348(12) 0.0412(9) 0.0575(13) -0.0006(9) 0.0001(9) -0.0016(9)
C10 0.0485(14) 0.0522(12) 0.0652(15) 0.0038(10) 0.0031(12) 0.0045(11)
C11 0.0569(17) 0.0706(15) 0.0685(16) 0.0171(13) -0.0061(13) -0.0006(13)
C12 0.0544(16) 0.0914(18) 0.0551(14) -0.0005(14) -0.0008(12) -0.0073(14)
C13 0.0534(16) 0.0747(16) 0.0659(16) -0.0207(13) 0.0022(13) -0.0066(13)
C14 0.0455(13) 0.0465(11) 0.0657(15) -0.0076(10) -0.0028(11) -0.0001(10)
C15 0.0604(14) 0.0389(10) 0.0585(13) -0.0063(9) 0.0079(11) 0.0000(10)

loop_
_atom_type_symbol
_atom_type_description
_atom_type_scat_dispersion_real
_atom_type_scat_dispersion_imag
_atom_type_scat_source
C C 0.0033 0.0016 'International Tables Vol C Tables 4.2.6.8 and 6.1.1.4'
H H 0.0000 0.0000 'International Tables Vol C Tables 4.2.6.8 and 6.1.1.4'
N N 0.0061 0.0033 'International Tables Vol C Tables 4.2.6.8 and 6.1.1.4'
O O 0.0106 0.0060 'International Tables Vol C Tables 4.2.6.8 and 6.1.1.4'

loop_
_geom_angle_atom_site_label_1
_geom_angle_atom_site_label_2
_geom_angle_atom_site_label_3
_geom_angle
_geom_angle_site_symmetry_1
_geom_angle_site_symmetry_3
C4 N2 C8 121.42(18) . .
C4 N2 C3 119.94(19) . .
C8 N2 C3 118.64(19) . .
C2 C1 H1A 109.5 . .
C2 C1 H1B 109.5 . .
H1A C1 H1B 109.5 . .
C2 C1 H1C 109.5 . .
H1A C1 H1C 109.5 . .
H1B C1 H1C 109.5 . .
C3 C2 C1 111.6(2) . .
C3 C2 H2A 109.3 . .
C1 C2 H2A 109.3 . .
C3 C2 H2B 109.3 . .
C1 C2 H2B 109.3 . .
H2A C2 H2B 108.0 . .
N2 C3 C2 113.3(2) . .
N2 C3 H3A 108.9 . .
C2 C3 H3A 108.9 . .
N2 C3 H3B 108.9 . .
C2 C3 H3B 108.9 . .
H3A C3 H3B 107.7 . .
N2 C4 C5 122.40(18) . .
N2 C4 H4 118.8 . .
C5 C4 H4 118.8 . .
C4 C5 C6 119.48(17) . .
C4 C5 C15 117.26(19) . .
C6 C5 C15 123.22(18) . .
C7 C6 C5 117.20(18) . .
C7 C6 C9 120.80(18) . .
C5 C6 C9 121.97(16) . .
C6 C7 C8 123.98(19) . .
C6 C7 H7 118.0 . .
C8 C7 H7 118.0 . .
O1 C8 N2 119.6(2) . .
O1 C8 C7 125.1(2) . .
N2 C8 C7 115.27(17) . .
C14 C9 C10 118.26(19) . .
C14 C9 C6 120.36(17) . .
C10 C9 C6 121.33(18) . .
C11 C10 C9 120.5(2) . .
C11 C10 H10 119.7 . .
C9 C10 H10 119.7 . .
C12 C11 C10 120.4(2) . .
C12 C11 H11 119.8 . .
C10 C11 H11 119.8 . .
C11 C12 C13 119.9(2) . .
C11 C12 H12 120.1 . .
C13 C12 H12 120.1 . .
C12 C13 C14 120.2(2) . .
C12 C13 H13 119.9 . .
C14 C13 H13 119.9 . .
C13 C14 C9 120.8(2) . .
C13 C14 H14 119.6 . .
C9 C14 H14 119.6 . .
N1 C15 C5 178.5(3) . .

loop_
_geom_bond_atom_site_label_1
_geom_bond_atom_site_label_2
_geom_bond_distance
_geom_bond_site_symmetry_2
O1 C8 1.234(2) .
N1 C15 1.135(3) .
N2 C4 1.346(3) .
N2 C8 1.404(3) .
N2 C3 1.471(3) .
C1 C2 1.511(4) .
C1 H1A 0.9600 .
C1 H1B 0.9600 .
C1 H1C 0.9600 .
C2 C3 1.499(4) .
C2 H2A 0.9700 .
C2 H2B 0.9700 .
C3 H3A 0.9700 .
C3 H3B 0.9700 .
C4 C5 1.361(3) .
C4 H4 0.9300 .
C5 C6 1.431(3) .
C5 C15 1.434(3) .
C6 C7 1.356(3) .
C6 C9 1.492(3) .
C7 C8 1.427(3) .
C7 H7 0.9300 .
C9 C14 1.388(3) .
C9 C10 1.388(3) .
C10 C11 1.380(3) .
C10 H10 0.9300 .
C11 C12 1.371(3) .
C11 H11 0.9300 .
C12 C13 1.371(3) .
C12 H12 0.9300 .
C13 C14 1.378(3) .
C13 H13 0.9300 .
C14 H14 0.9300 .

loop_
_geom_torsion_atom_site_label_1
_geom_torsion_atom_site_label_2
_geom_torsion_atom_site_label_3
_geom_torsion_atom_site_label_4
_geom_torsion
_geom_torsion_site_symmetry_1
_geom_torsion_site_symmetry_2
_geom_torsion_site_symmetry_3
_geom_torsion_site_symmetry_4
C4 N2 C3 C2 -94.3(3) . . . .
C8 N2 C3 C2 86.4(3) . . . .
C1 C2 C3 N2 -174.1(2) . . . .
C8 N2 C4 C5 3.2(3) . . . .
C3 N2 C4 C5 -176.1(2) . . . .
N2 C4 C5 C6 1.4(3) . . . .
N2 C4 C5 C15 -176.3(2) . . . .
C4 C5 C6 C7 -3.4(3) . . . .
C15 C5 C6 C7 174.1(2) . . . .
C4 C5 C6 C9 174.46(19) . . . .
C15 C5 C6 C9 -8.0(3) . . . .
C5 C6 C7 C8 1.0(3) . . . .
C9 C6 C7 C8 -176.9(2) . . . .
C4 N2 C8 O1 176.0(2) . . . .
C3 N2 C8 O1 -4.6(3) . . . .
C4 N2 C8 C7 -5.4(3) . . . .
C3 N2 C8 C7 173.9(2) . . . .
C6 C7 C8 O1 -178.2(2) . . . .
C6 C7 C8 N2 3.3(3) . . . .
C7 C6 C9 C14 -42.5(3) . . . .
C5 C6 C9 C14 139.7(2) . . . .
C7 C6 C9 C10 134.8(2) . . . .
C5 C6 C9 C10 -43.0(3) . . . .
C14 C9 C10 C11 -0.8(3) . . . .
C6 C9 C10 C11 -178.1(2) . . . .
C9 C10 C11 C12 0.1(4) . . . .
C10 C11 C12 C13 0.3(4) . . . .
C11 C12 C13 C14 -0.2(4) . . . .
C12 C13 C14 C9 -0.5(4) . . . .
C10 C9 C14 C13 0.9(3) . . . .
C6 C9 C14 C13 178.3(2) . . . .
